data_2231222
loop_
_publ_author_name
'Rong, Tao'

_publ_section_title
;
 <i>N</i>-(2-Hydroxybenzyl)adamantan-1-aminium bromide
;
_journal_coeditor_code LX2188
_journal_issue 8
_journal_name_full 'Acta Crystallographica Section E'
_journal_page_first o1979
_journal_paper_doi 10.1107/S1600536811026742
_journal_volume 67
_journal_year 2011
_chemical_formula_iupac 'C17 H24 N O +, Br -'
_chemical_formula_moiety 'C17 H24 N O +, Br -'
_chemical_formula_sum 'C17 H24 Br N O'
_chemical_formula_weight 338.28
_chemical_name_systematic
;
<i>N</i>-(2-Hydroxybenzyl)adamantan-1-aminium bromide
;
_space_group_IT_number 2
_symmetry_cell_setting triclinic
_symmetry_space_group_name_Hall '-P 1'
_symmetry_space_group_name_H-M 'P -1'
_atom_sites_solution_hydrogens difmap
_atom_sites_solution_primary direct
_atom_sites_solution_secondary difmap
_audit_creation_method SHELXL-97
_cell_angle_alpha 108.46(3)
_cell_angle_beta 104.69(3)
_cell_angle_gamma 93.88(3)
_cell_formula_units_Z 4
_cell_length_a 10.616(2)
_cell_length_b 12.627(3)
_cell_length_c 12.896(3)
_cell_measurement_reflns_used 7165
_cell_measurement_temperature 293(2)
_cell_measurement_theta_max 27.481035
_cell_measurement_theta_min 3.024538
_cell_volume 1565.4(7)
_computing_cell_refinement 'CrystalClear (Rigaku, 2005)'
_computing_data_collection 'CrystalClear (Rigaku, 2005)'
_computing_data_reduction 'CrystalClear (Rigaku, 2005)'
_computing_molecular_graphics 'DIAMOND (Brandenburg & Putz, 2005)'
_computing_publication_material 'SHELXL97 (Sheldrick, 2008)'
_computing_structure_refinement 'SHELXL97 (Sheldrick, 2008)'
_computing_structure_solution 'SHELXS97 (Sheldrick, 2008)'
_diffrn_ambient_temperature 293(2)
_diffrn_detector_area_resol_mean 13.6612
_diffrn_measured_fraction_theta_full 0.997
_diffrn_measured_fraction_theta_max 0.997
_diffrn_measurement_device_type 'Rigaku SCXmini'
_diffrn_measurement_method CCD_Profile_fitting
_diffrn_radiation_monochromator graphite
_diffrn_radiation_source 'fine-focus sealed tube'
_diffrn_radiation_type MoK\a
_diffrn_radiation_wavelength 0.71073
_diffrn_reflns_av_R_equivalents 0.0501
_diffrn_reflns_av_sigmaI/netI 0.0616
_diffrn_reflns_limit_h_max 13
_diffrn_reflns_limit_h_min -13
_diffrn_reflns_limit_k_max 16
_diffrn_reflns_limit_k_min -16
_diffrn_reflns_limit_l_max 16
_diffrn_reflns_limit_l_min -16
_diffrn_reflns_number 16356
_diffrn_reflns_theta_full 27.48
_diffrn_reflns_theta_max 27.48
_diffrn_reflns_theta_min 3.02
_diffrn_standards_number 0
_exptl_absorpt_coefficient_mu 2.622
_exptl_absorpt_correction_T_max 0.598
_exptl_absorpt_correction_T_min 0.596
_exptl_absorpt_correction_type multi-scan
_exptl_absorpt_process_details '(CrystalClear; Rigaku, 2005)'
_exptl_crystal_colour Colourless
_exptl_crystal_density_diffrn 1.435
_exptl_crystal_density_method 'not measured'
_exptl_crystal_description Prism
_exptl_crystal_F_000 704
_exptl_crystal_size_max 0.2000
_exptl_crystal_size_mid 0.2000
_exptl_crystal_size_min 0.2000
_refine_diff_density_max 0.533
_refine_diff_density_min -0.548
_refine_ls_extinction_method none
_refine_ls_goodness_of_fit_ref 1.053
_refine_ls_hydrogen_treatment mixed
_refine_ls_matrix_type full
_refine_ls_number_parameters 369
_refine_ls_number_reflns 7165
_refine_ls_number_restraints 0
_refine_ls_restrained_S_all 1.053
_refine_ls_R_factor_all 0.0700
_refine_ls_R_factor_gt 0.0454
_refine_ls_shift/su_max 0.001
_refine_ls_shift/su_mean 0.000
_refine_ls_structure_factor_coef Fsqd
_refine_ls_weighting_details 'calc w=1/[\s^2^(Fo^2^)+(0.0416P)^2^+0.2157P] where P=(Fo^2^+2Fc^2^)/3'
_refine_ls_weighting_scheme calc
_refine_ls_wR_factor_gt 0.0967
_refine_ls_wR_factor_ref 0.1076
_reflns_number_gt 5368
_reflns_number_total 7165
_reflns_threshold_expression I>2sigma(I)
_cod_data_source_file lx2188.cif
_cod_data_source_block I
_cod_database_code 2231222
_cod_database_fobs_code 2231222

loop_
_symmetry_equiv_pos_as_xyz
'x, y, z'
'-x, -y, -z'

loop_
_atom_site_type_symbol
_atom_site_label
_atom_site_fract_x
_atom_site_fract_y
_atom_site_fract_z
_atom_site_U_iso_or_equiv
_atom_site_adp_type
_atom_site_calc_flag
_atom_site_refinement_flags
_atom_site_occupancy
_atom_site_symmetry_multiplicity
Br Br1 0.63717(3) 0.35091(3) 0.25158(3) 0.04739(11) Uani d . 1 2
Br Br2 0.95230(3) 0.20644(3) 0.01025(3) 0.05202(12) Uani d . 1 2
O O1 0.3412(3) -0.0956(2) -0.0911(2) 0.0595(7) Uani d . 1 2
H H1O 0.350(4) -0.159(4) -0.133(4) 0.089 Uiso d . 1 2
N N1 0.2065(2) 0.07541(18) 0.07930(19) 0.0354(5) Uani d . 1 2
H H1A 0.1895 -0.0006 0.0484 0.043 Uiso calc R 1 2
H H1B 0.1296 0.1009 0.0614 0.043 Uiso calc R 1 2
C C1 0.2492(3) 0.0655(2) -0.1044(2) 0.0393(7) Uani d . 1 2
C C2 0.1854(3) 0.1234(3) -0.1706(3) 0.0481(8) Uani d . 1 2
H H2 0.1656 0.1941 -0.1353 0.058 Uiso calc R 1 2
C C3 0.1503(3) 0.0787(3) -0.2881(3) 0.0502(8) Uani d . 1 2
H H3 0.1069 0.1187 -0.3319 0.060 Uiso calc R 1 2
C C4 0.1798(3) -0.0245(3) -0.3394(3) 0.0473(7) Uani d . 1 2
H H4 0.1568 -0.0544 -0.4188 0.057 Uiso calc R 1 2
C C5 0.2426(3) -0.0855(2) -0.2770(3) 0.0450(7) Uani d . 1 2
H H5 0.2613 -0.1562 -0.3135 0.054 Uiso calc R 1 2
C C6 0.2778(3) -0.0407(2) -0.1589(3) 0.0409(7) Uani d . 1 2
C C7 0.2971(3) 0.1177(3) 0.0236(3) 0.0487(8) Uani d . 1 2
H H7A 0.3844 0.1005 0.0508 0.058 Uiso calc R 1 2
H H7B 0.3039 0.1993 0.0455 0.058 Uiso calc R 1 2
C C8 0.3704(3) 0.0488(3) 0.2401(3) 0.0485(8) Uani d . 1 2
H H8A 0.4422 0.0723 0.2143 0.058 Uiso calc R 1 2
H H8B 0.3442 -0.0324 0.2036 0.058 Uiso calc R 1 2
C C9 0.2549(3) 0.1080(2) 0.2089(2) 0.0329(6) Uani d . 1 2
C C10 0.4152(3) 0.0800(3) 0.3700(3) 0.0580(9) Uani d . 1 2
H H10 0.4909 0.0430 0.3915 0.070 Uiso calc R 1 2
C C11 0.3040(4) 0.0408(3) 0.4091(3) 0.0658(10) Uani d . 1 2
H H11A 0.3330 0.0588 0.4913 0.079 Uiso calc R 1 2
H H11B 0.2785 -0.0406 0.3733 0.079 Uiso calc R 1 2
C C12 0.4553(3) 0.2068(3) 0.4270(3) 0.0555(9) Uani d . 1 2
H H12A 0.4850 0.2262 0.5093 0.067 Uiso calc R 1 2
H H12B 0.5276 0.2324 0.4029 0.067 Uiso calc R 1 2
C C13 0.3391(3) 0.2646(3) 0.3947(3) 0.0498(8) Uani d . 1 2
H H13 0.3660 0.3467 0.4317 0.060 Uiso calc R 1 2
C C14 0.1411(3) 0.0686(3) 0.2471(3) 0.0492(8) Uani d . 1 2
H H14A 0.1140 -0.0125 0.2102 0.059 Uiso calc R 1 2
H H14B 0.0663 0.1052 0.2256 0.059 Uiso calc R 1 2
C C15 0.2955(3) 0.2355(2) 0.2650(2) 0.0399(7) Uani d . 1 2
H H15A 0.2218 0.2731 0.2431 0.048 Uiso calc R 1 2
H H15B 0.3675 0.2608 0.2404 0.048 Uiso calc R 1 2
C C16 0.1863(3) 0.0988(3) 0.3772(3) 0.0578(9) Uani d . 1 2
H H16 0.1140 0.0733 0.4026 0.069 Uiso calc R 1 2
C C17 0.2266(3) 0.2272(3) 0.4337(3) 0.0583(9) Uani d . 1 2
H H17A 0.1522 0.2644 0.4126 0.070 Uiso calc R 1 2
H H17B 0.2540 0.2477 0.5161 0.070 Uiso calc R 1 2
O O2 0.3888(2) 0.43144(18) 1.1055(2) 0.0513(6) Uani d . 1 2
H H2O 0.445(4) 0.412(3) 1.150(3) 0.077 Uiso d . 1 2
N N2 0.1643(2) 0.55623(17) 0.87142(17) 0.0301(5) Uani d . 1 2
H H2A 0.2172 0.5849 0.8389 0.036 Uiso calc R 1 2
H H2B 0.1351 0.6146 0.9147 0.036 Uiso calc R 1 2
C C18 0.5517(3) 0.7260(3) 1.2349(3) 0.0489(8) Uani d . 1 2
H H18 0.6185 0.7729 1.2983 0.059 Uiso calc R 1 2
C C19 0.4831(3) 0.7692(2) 1.1562(3) 0.0467(7) Uani d . 1 2
H H19 0.5045 0.8449 1.1656 0.056 Uiso calc R 1 2
C C20 0.3824(3) 0.6999(2) 1.0633(2) 0.0407(7) Uani d . 1 2
H H20 0.3351 0.7301 1.0112 0.049 Uiso calc R 1 2
C C21 0.3507(3) 0.5867(2) 1.0463(2) 0.0327(6) Uani d . 1 2
C C22 0.4228(3) 0.5436(2) 1.1257(2) 0.0348(6) Uani d . 1 2
C C23 0.5217(3) 0.6137(3) 1.2199(3) 0.0445(7) Uani d . 1 2
H H23 0.5681 0.5847 1.2733 0.053 Uiso calc R 1 2
C C24 0.2453(3) 0.5038(2) 0.9480(2) 0.0378(6) Uani d . 1 2
H H24A 0.2862 0.4469 0.9035 0.045 Uiso calc R 1 2
H H24B 0.1877 0.4660 0.9775 0.045 Uiso calc R 1 2
C C25 0.0462(2) 0.4793(2) 0.7770(2) 0.0277(5) Uani d . 1 2
C C26 0.0911(3) 0.3764(2) 0.7046(2) 0.0327(6) Uani d . 1 2
H H26A 0.1287 0.3326 0.7510 0.039 Uiso calc R 1 2
H H26B 0.1580 0.4005 0.6740 0.039 Uiso calc R 1 2
C C27 -0.0289(3) 0.3042(2) 0.6069(2) 0.0370(6) Uani d . 1 2
H H27 -0.0019 0.2375 0.5595 0.044 Uiso calc R 1 2
C C28 -0.1328(3) 0.2664(2) 0.6566(3) 0.0463(8) Uani d . 1 2
H H28A -0.2083 0.2190 0.5952 0.056 Uiso calc R 1 2
H H28B -0.0962 0.2224 0.7032 0.056 Uiso calc R 1 2
C C29 -0.0868(3) 0.3728(2) 0.5343(2) 0.0446(7) Uani d . 1 2
H H29A -0.1617 0.3265 0.4715 0.053 Uiso calc R 1 2
H H29B -0.0212 0.3970 0.5025 0.053 Uiso calc R 1 2
C C30 -0.1761(3) 0.3700(3) 0.7293(3) 0.0443(7) Uani d . 1 2
H H30 -0.2430 0.3454 0.7608 0.053 Uiso calc R 1 2
C C31 -0.2341(3) 0.4387(3) 0.6565(3) 0.0503(8) Uani d . 1 2
H H31A -0.2616 0.5046 0.7028 0.060 Uiso calc R 1 2
H H31B -0.3108 0.3933 0.5952 0.060 Uiso calc R 1 2
C C32 -0.1304(3) 0.4758(2) 0.6070(2) 0.0409(7) Uani d . 1 2
H H32 -0.1676 0.5199 0.5597 0.049 Uiso calc R 1 2
C C33 -0.0113(3) 0.5488(2) 0.7043(2) 0.0359(6) Uani d . 1 2
H H33A 0.0547 0.5739 0.6736 0.043 Uiso calc R 1 2
H H33B -0.0380 0.6150 0.7509 0.043 Uiso calc R 1 2
C C34 -0.0571(3) 0.4427(2) 0.8272(2) 0.0390(7) Uani d . 1 2
H H34A -0.0838 0.5086 0.8742 0.047 Uiso calc R 1 2
H H34B -0.0206 0.3996 0.8748 0.047 Uiso calc R 1 2

loop_
_atom_site_aniso_label
_atom_site_aniso_U_11
_atom_site_aniso_U_22
_atom_site_aniso_U_33
_atom_site_aniso_U_12
_atom_site_aniso_U_13
_atom_site_aniso_U_23
Br1 0.03813(18) 0.0543(2) 0.0625(2) 0.01073(14) 0.01487(15) 0.03648(17)
Br2 0.04467(19) 0.04178(18) 0.0533(2) 0.01298(14) 0.00594(16) -0.00015(14)
O1 0.0695(16) 0.0559(14) 0.0533(15) 0.0148(13) 0.0061(13) 0.0273(12)
N1 0.0318(12) 0.0330(12) 0.0376(13) 0.0032(10) 0.0085(11) 0.0086(10)
C1 0.0353(16) 0.0419(16) 0.0349(15) -0.0051(13) 0.0103(13) 0.0075(13)
C2 0.054(2) 0.0377(16) 0.054(2) 0.0096(14) 0.0210(17) 0.0133(15)
C3 0.054(2) 0.0493(19) 0.0493(19) 0.0120(15) 0.0110(16) 0.0223(16)
C4 0.0513(19) 0.0492(18) 0.0353(16) 0.0022(15) 0.0080(15) 0.0114(14)
C5 0.0535(19) 0.0349(16) 0.0433(17) 0.0094(14) 0.0155(15) 0.0073(13)
C6 0.0388(16) 0.0393(16) 0.0438(17) 0.0017(13) 0.0100(14) 0.0160(14)
C7 0.0458(18) 0.0559(19) 0.0381(17) -0.0088(15) 0.0135(15) 0.0102(14)
C8 0.0531(19) 0.0467(18) 0.0486(19) 0.0197(15) 0.0150(16) 0.0179(15)
C9 0.0308(14) 0.0308(14) 0.0327(15) 0.0004(11) 0.0089(12) 0.0061(11)
C10 0.054(2) 0.067(2) 0.058(2) 0.0211(18) 0.0085(18) 0.0310(19)
C11 0.090(3) 0.051(2) 0.051(2) -0.0070(19) 0.009(2) 0.0233(17)
C12 0.0389(18) 0.074(2) 0.0422(18) -0.0123(16) -0.0001(15) 0.0184(17)
C13 0.058(2) 0.0369(16) 0.0394(17) -0.0080(15) 0.0072(16) 0.0021(13)
C14 0.0389(17) 0.0560(19) 0.0426(18) -0.0118(14) 0.0098(15) 0.0090(15)
C15 0.0491(18) 0.0262(14) 0.0387(16) 0.0028(12) 0.0081(14) 0.0080(12)
C16 0.049(2) 0.074(2) 0.0435(19) -0.0169(18) 0.0161(16) 0.0153(17)
C17 0.056(2) 0.072(2) 0.0354(17) 0.0099(18) 0.0124(16) 0.0042(16)
O2 0.0446(13) 0.0427(12) 0.0608(15) 0.0043(10) -0.0049(11) 0.0266(11)
N2 0.0297(12) 0.0304(11) 0.0270(11) 0.0019(9) 0.0058(10) 0.0081(9)
C18 0.0383(17) 0.0465(18) 0.0435(18) 0.0033(14) -0.0022(14) 0.0029(14)
C19 0.0441(18) 0.0358(16) 0.0521(19) 0.0048(13) 0.0064(15) 0.0107(14)
C20 0.0386(16) 0.0420(16) 0.0378(16) 0.0079(13) 0.0034(13) 0.0145(13)
C21 0.0283(14) 0.0378(15) 0.0315(14) 0.0071(11) 0.0099(12) 0.0098(12)
C22 0.0283(14) 0.0390(15) 0.0370(15) 0.0078(12) 0.0084(12) 0.0134(12)
C23 0.0360(16) 0.0545(19) 0.0365(16) 0.0092(14) -0.0002(13) 0.0153(14)
C24 0.0391(16) 0.0381(15) 0.0337(15) 0.0065(12) 0.0023(13) 0.0155(12)
C25 0.0280(13) 0.0272(13) 0.0237(13) 0.0020(10) 0.0045(11) 0.0060(10)
C26 0.0335(14) 0.0334(14) 0.0297(14) 0.0055(11) 0.0092(12) 0.0089(11)
C27 0.0419(16) 0.0272(13) 0.0329(15) 0.0037(12) 0.0085(13) 0.0008(11)
C28 0.0456(18) 0.0334(15) 0.0494(18) -0.0055(13) 0.0039(15) 0.0103(14)
C29 0.0491(18) 0.0455(17) 0.0279(15) -0.0019(14) 0.0009(14) 0.0077(13)
C30 0.0342(16) 0.0470(17) 0.0484(18) -0.0052(13) 0.0149(14) 0.0120(14)
C31 0.0301(16) 0.0461(18) 0.058(2) 0.0037(13) 0.0014(15) 0.0053(15)
C32 0.0381(16) 0.0380(16) 0.0375(16) 0.0040(13) -0.0043(13) 0.0132(13)
C33 0.0385(16) 0.0310(14) 0.0345(15) 0.0032(12) 0.0045(13) 0.0117(12)
C34 0.0385(16) 0.0449(16) 0.0345(15) 0.0019(13) 0.0178(13) 0.0101(13)

loop_
_atom_type_symbol
_atom_type_description
_atom_type_scat_dispersion_real
_atom_type_scat_dispersion_imag
_atom_type_scat_source
C C 0.0033 0.0016 'International Tables Vol C Tables 4.2.6.8 and 6.1.1.4'
H H 0.0000 0.0000 'International Tables Vol C Tables 4.2.6.8 and 6.1.1.4'
N N 0.0061 0.0033 'International Tables Vol C Tables 4.2.6.8 and 6.1.1.4'
O O 0.0106 0.0060 'International Tables Vol C Tables 4.2.6.8 and 6.1.1.4'
Br Br -0.2901 2.4595 'International Tables Vol C Tables 4.2.6.8 and 6.1.1.4'

loop_
_geom_angle_atom_site_label_1
_geom_angle_atom_site_label_2
_geom_angle_atom_site_label_3
_geom_angle
C6 O1 H1O 109(3)
C7 N1 C9 116.9(2)
C7 N1 H1A 108.1
C9 N1 H1A 108.1
C7 N1 H1B 108.1
C9 N1 H1B 108.1
H1A N1 H1B 107.3
C2 C1 C6 118.5(3)
C2 C1 C7 121.4(3)
C6 C1 C7 119.9(3)
C1 C2 C3 121.3(3)
C1 C2 H2 119.3
C3 C2 H2 119.3
C4 C3 C2 119.2(3)
C4 C3 H3 120.4
C2 C3 H3 120.4
C3 C4 C5 121.5(3)
C3 C4 H4 119.2
C5 C4 H4 119.2
C4 C5 C6 119.3(3)
C4 C5 H5 120.4
C6 C5 H5 120.4
O1 C6 C5 122.7(3)
O1 C6 C1 117.1(3)
C5 C6 C1 120.1(3)
N1 C7 C1 112.0(2)
N1 C7 H7A 109.2
C1 C7 H7A 109.2
N1 C7 H7B 109.2
C1 C7 H7B 109.2
H7A C7 H7B 107.9
C9 C8 C10 108.5(3)
C9 C8 H8A 110.0
C10 C8 H8A 110.0
C9 C8 H8B 110.0
C10 C8 H8B 110.0
H8A C8 H8B 108.4
C8 C9 C15 110.3(2)
C8 C9 N1 109.2(2)
C15 C9 N1 110.2(2)
C8 C9 C14 109.8(2)
C15 C9 C14 109.8(2)
N1 C9 C14 107.4(2)
C11 C10 C12 109.4(3)
C11 C10 C8 109.6(3)
C12 C10 C8 110.0(3)
C11 C10 H10 109.3
C12 C10 H10 109.3
C8 C10 H10 109.3
C10 C11 C16 109.7(3)
C10 C11 H11A 109.7
C16 C11 H11A 109.7
C10 C11 H11B 109.7
C16 C11 H11B 109.7
H11A C11 H11B 108.2
C13 C12 C10 109.6(3)
C13 C12 H12A 109.7
C10 C12 H12A 109.7
C13 C12 H12B 109.7
C10 C12 H12B 109.7
H12A C12 H12B 108.2
C12 C13 C17 110.3(3)
C12 C13 C15 109.1(3)
C17 C13 C15 110.2(3)
C12 C13 H13 109.1
C17 C13 H13 109.1
C15 C13 H13 109.1
C9 C14 C16 109.1(2)
C9 C14 H14A 109.9
C16 C14 H14A 109.9
C9 C14 H14B 109.9
C16 C14 H14B 109.9
H14A C14 H14B 108.3
C9 C15 C13 108.5(2)
C9 C15 H15A 110.0
C13 C15 H15A 110.0
C9 C15 H15B 110.0
C13 C15 H15B 110.0
H15A C15 H15B 108.4
C11 C16 C17 109.7(3)
C11 C16 C14 109.0(3)
C17 C16 C14 109.0(3)
C11 C16 H16 109.7
C17 C16 H16 109.7
C14 C16 H16 109.7
C13 C17 C16 108.9(3)
C13 C17 H17A 109.9
C16 C17 H17A 109.9
C13 C17 H17B 109.9
C16 C17 H17B 109.9
H17A C17 H17B 108.3
C22 O2 H2O 108(3)
C24 N2 C25 116.5(2)
C24 N2 H2A 108.2
C25 N2 H2A 108.2
C24 N2 H2B 108.2
C25 N2 H2B 108.2
H2A N2 H2B 107.3
C19 C18 C23 120.0(3)
C19 C18 H18 120.0
C23 C18 H18 120.0
C18 C19 C20 119.9(3)
C18 C19 H19 120.1
C20 C19 H19 120.1
C19 C20 C21 121.1(3)
C19 C20 H20 119.5
C21 C20 H20 119.5
C20 C21 C22 118.4(3)
C20 C21 C24 125.6(2)
C22 C21 C24 116.1(2)
O2 C22 C23 123.2(3)
O2 C22 C21 116.5(2)
C23 C22 C21 120.3(3)
C18 C23 C22 120.3(3)
C18 C23 H23 119.8
C22 C23 H23 119.8
N2 C24 C21 113.7(2)
N2 C24 H24A 108.8
C21 C24 H24A 108.8
N2 C24 H24B 108.8
C21 C24 H24B 108.8
H24A C24 H24B 107.7
N2 C25 C34 110.6(2)
N2 C25 C33 106.36(19)
C34 C25 C33 109.5(2)
N2 C25 C26 109.8(2)
C34 C25 C26 110.6(2)
C33 C25 C26 110.0(2)
C25 C26 C27 108.3(2)
C25 C26 H26A 110.0
C27 C26 H26A 110.0
C25 C26 H26B 110.0
C27 C26 H26B 110.0
H26A C26 H26B 108.4
C29 C27 C28 109.5(2)
C29 C27 C26 109.8(2)
C28 C27 C26 109.3(2)
C29 C27 H27 109.4
C28 C27 H27 109.4
C26 C27 H27 109.4
C30 C28 C27 109.5(2)
C30 C28 H28A 109.8
C27 C28 H28A 109.8
C30 C28 H28B 109.8
C27 C28 H28B 109.8
H28A C28 H28B 108.2
C27 C29 C32 109.7(2)
C27 C29 H29A 109.7
C32 C29 H29A 109.7
C27 C29 H29B 109.7
C32 C29 H29B 109.7
H29A C29 H29B 108.2
C31 C30 C28 109.9(3)
C31 C30 C34 109.6(2)
C28 C30 C34 109.3(2)
C31 C30 H30 109.3
C28 C30 H30 109.3
C34 C30 H30 109.3
C30 C31 C32 109.2(2)
C30 C31 H31A 109.8
C32 C31 H31A 109.8
C30 C31 H31B 109.8
C32 C31 H31B 109.8
H31A C31 H31B 108.3
C29 C32 C31 110.1(2)
C29 C32 C33 109.2(2)
C31 C32 C33 109.3(2)
C29 C32 H32 109.4
C31 C32 H32 109.4
C33 C32 H32 109.4
C25 C33 C32 109.0(2)
C25 C33 H33A 109.9
C32 C33 H33A 109.9
C25 C33 H33B 109.9
C32 C33 H33B 109.9
H33A C33 H33B 108.3
C25 C34 C30 108.7(2)
C25 C34 H34A 110.0
C30 C34 H34A 110.0
C25 C34 H34B 110.0
C30 C34 H34B 110.0
H34A C34 H34B 108.3

loop_
_geom_bond_atom_site_label_1
_geom_bond_atom_site_label_2
_geom_bond_distance
O1 C6 1.358(4)
O1 H1O 0.84(4)
N1 C7 1.500(4)
N1 C9 1.525(3)
N1 H1A 0.9000
N1 H1B 0.9000
C1 C2 1.375(4)
C1 C6 1.396(4)
C1 C7 1.503(4)
C2 C3 1.378(4)
C2 H2 0.9300
C3 C4 1.360(4)
C3 H3 0.9300
C4 C5 1.370(4)
C4 H4 0.9300
C5 C6 1.384(4)
C5 H5 0.9300
C7 H7A 0.9700
C7 H7B 0.9700
C8 C9 1.512(4)
C8 C10 1.530(5)
C8 H8A 0.9700
C8 H8B 0.9700
C9 C15 1.521(3)
C9 C14 1.525(4)
C10 C11 1.508(5)
C10 C12 1.513(5)
C10 H10 0.9800
C11 C16 1.524(5)
C11 H11A 0.9700
C11 H11B 0.9700
C12 C13 1.510(5)
C12 H12A 0.9700
C12 H12B 0.9700
C13 C17 1.511(5)
C13 C15 1.530(4)
C13 H13 0.9800
C14 C16 1.533(4)
C14 H14A 0.9700
C14 H14B 0.9700
C15 H15A 0.9700
C15 H15B 0.9700
C16 C17 1.530(5)
C16 H16 0.9800
C17 H17A 0.9700
C17 H17B 0.9700
O2 C22 1.361(3)
O2 H2O 0.82(4)
N2 C24 1.487(3)
N2 C25 1.520(3)
N2 H2A 0.9000
N2 H2B 0.9000
C18 C19 1.372(4)
C18 C23 1.372(4)
C18 H18 0.9300
C19 C20 1.380(4)
C19 H19 0.9300
C20 C21 1.380(4)
C20 H20 0.9300
C21 C22 1.394(4)
C21 C24 1.495(4)
C22 C23 1.381(4)
C23 H23 0.9300
C24 H24A 0.9700
C24 H24B 0.9700
C25 C34 1.522(4)
C25 C33 1.524(3)
C25 C26 1.526(4)
C26 C27 1.531(4)
C26 H26A 0.9700
C26 H26B 0.9700
C27 C29 1.516(4)
C27 C28 1.529(4)
C27 H27 0.9800
C28 C30 1.524(4)
C28 H28A 0.9700
C28 H28B 0.9700
C29 C32 1.521(4)
C29 H29A 0.9700
C29 H29B 0.9700
C30 C31 1.519(4)
C30 C34 1.527(4)
C30 H30 0.9800
C31 C32 1.521(4)
C31 H31A 0.9700
C31 H31B 0.9700
C32 C33 1.526(4)
C32 H32 0.9800
C33 H33A 0.9700
C33 H33B 0.9700
C34 H34A 0.9700
C34 H34B 0.9700

loop_
_geom_hbond_atom_site_label_D
_geom_hbond_atom_site_label_H
_geom_hbond_atom_site_label_A
_geom_hbond_site_symmetry_A
_geom_hbond_distance_DH
_geom_hbond_distance_HA
_geom_hbond_distance_DA
_geom_hbond_angle_DHA
O2 H2O Br1 1_556 0.82(4) 2.45(4) 3.255(2) 168(4)
N1 H1A Br2 2_655 0.90 2.69 3.527(3) 155
N1 H1B Br2 1_455 0.90 2.45 3.337(2) 167
N2 H2A Br1 2_666 0.90 2.40 3.297(2) 176
N2 H2B Br2 2_666 0.90 2.50 3.377(2) 165

loop_
_geom_torsion_atom_site_label_1
_geom_torsion_atom_site_label_2
_geom_torsion_atom_site_label_3
_geom_torsion_atom_site_label_4
_geom_torsion
C6 C1 C2 C3 -0.2(4)
C7 C1 C2 C3 175.1(3)
C1 C2 C3 C4 -0.2(5)
C2 C3 C4 C5 0.6(5)
C3 C4 C5 C6 -0.5(5)
C4 C5 C6 O1 -179.4(3)
C4 C5 C6 C1 0.1(4)
C2 C1 C6 O1 179.8(3)
C7 C1 C6 O1 4.4(4)
C2 C1 C6 C5 0.3(4)
C7 C1 C6 C5 -175.2(3)
C9 N1 C7 C1 170.8(2)
C2 C1 C7 N1 101.4(3)
C6 C1 C7 N1 -83.3(3)
C10 C8 C9 C15 60.2(3)
C10 C8 C9 N1 -178.6(2)
C10 C8 C9 C14 -61.0(3)
C7 N1 C9 C8 -67.9(3)
C7 N1 C9 C15 53.4(3)
C7 N1 C9 C14 173.1(3)
C9 C8 C10 C11 61.0(3)
C9 C8 C10 C12 -59.3(4)
C12 C10 C11 C16 59.9(4)
C8 C10 C11 C16 -60.8(4)
C11 C10 C12 C13 -60.2(4)
C8 C10 C12 C13 60.3(4)
C10 C12 C13 C17 60.4(3)
C10 C12 C13 C15 -60.7(3)
C8 C9 C14 C16 60.8(3)
C15 C9 C14 C16 -60.7(3)
N1 C9 C14 C16 179.4(3)
C8 C9 C15 C13 -61.1(3)
N1 C9 C15 C13 178.2(2)
C14 C9 C15 C13 60.0(3)
C12 C13 C15 C9 60.6(3)
C17 C13 C15 C9 -60.6(3)
C10 C11 C16 C17 -59.4(4)
C10 C11 C16 C14 59.8(4)
C9 C14 C16 C11 -59.4(3)
C9 C14 C16 C17 60.3(4)
C12 C13 C17 C16 -59.4(3)
C15 C13 C17 C16 61.1(4)
C11 C16 C17 C13 58.7(4)
C14 C16 C17 C13 -60.6(4)
C23 C18 C19 C20 1.2(5)
C18 C19 C20 C21 -1.4(5)
C19 C20 C21 C22 0.2(4)
C19 C20 C21 C24 -179.0(3)
C20 C21 C22 O2 -179.7(3)
C24 C21 C22 O2 -0.4(4)
C20 C21 C22 C23 1.1(4)
C24 C21 C22 C23 -179.6(3)
C19 C18 C23 C22 0.1(5)
O2 C22 C23 C18 179.6(3)
C21 C22 C23 C18 -1.3(4)
C25 N2 C24 C21 -173.7(2)
C20 C21 C24 N2 -5.7(4)
C22 C21 C24 N2 175.1(2)
C24 N2 C25 C34 66.7(3)
C24 N2 C25 C33 -174.5(2)
C24 N2 C25 C26 -55.5(3)
N2 C25 C26 C27 -177.1(2)
C34 C25 C26 C27 60.7(3)
C33 C25 C26 C27 -60.4(3)
C25 C26 C27 C29 60.0(3)
C25 C26 C27 C28 -60.0(3)
C29 C27 C28 C30 -59.4(3)
C26 C27 C28 C30 60.8(3)
C28 C27 C29 C32 59.4(3)
C26 C27 C29 C32 -60.5(3)
C27 C28 C30 C31 59.7(3)
C27 C28 C30 C34 -60.6(3)
C28 C30 C31 C32 -59.5(3)
C34 C30 C31 C32 60.7(3)
C27 C29 C32 C31 -59.8(3)
C27 C29 C32 C33 60.2(3)
C30 C31 C32 C29 59.5(3)
C30 C31 C32 C33 -60.5(3)
N2 C25 C33 C32 179.6(2)
C34 C25 C33 C32 -60.9(3)
C26 C25 C33 C32 60.8(3)
C29 C32 C33 C25 -60.0(3)
C31 C32 C33 C25 60.5(3)
N2 C25 C34 C30 177.5(2)
C33 C25 C34 C30 60.7(3)
C26 C25 C34 C30 -60.7(3)
C31 C30 C34 C25 -60.6(3)
C28 C30 C34 C25 59.9(3)
